data_4134385
loop_
_publ_author_name
'Lin, Yingfu'
'Hirschi, William J.'
'Kunadia, Anuj'
'Paul, Anirudra'
'Ghiviriga, Ion'
'Abboud, Khalil A.'
'Karugu, Rachael W.'
'Vetticatt, Mathew J.'
'Hirschi, Jennifer S.'
'Seidel, Daniel'

_publ_section_title
;
 A Selenourea-Thiourea Br\/onsted Acid Catalyst Facilitates Asymmetric
 Conjugate Additions of Amines to \a,\b-Unsaturated Esters.
;
_journal_issue 12
_journal_name_full 'Journal of the American Chemical Society'
_journal_page_first 5627
_journal_page_last 5635
_journal_paper_doi 10.1021/jacs.9b12457
_journal_volume 142
_journal_year 2020
_chemical_absolute_configuration ad
_chemical_formula_sum 'C22 H25 Br2 N O2'
_chemical_formula_weight 495.25
_space_group_crystal_system monoclinic
_space_group_IT_number 4
_space_group_name_Hall 'P 2yb'
_space_group_name_H-M_alt 'P 1 21 1'
_atom_sites_solution_hydrogens geom
_atom_sites_solution_primary direct
_atom_sites_solution_secondary difmap
_audit_creation_method SHELXL-2014/7
_audit_update_record
;
2018-05-23 # Formatted by publCIF

;
_cell_angle_alpha 90
_cell_angle_beta 104.107(2)
_cell_angle_gamma 90
_cell_formula_units_Z 6
_cell_length_a 19.931(2)
_cell_length_b 5.9364(7)
_cell_length_c 27.721(3)
_cell_measurement_reflns_used 9350
_cell_measurement_temperature 100(2)
_cell_measurement_theta_max 29.02
_cell_measurement_theta_min 2.96
_cell_volume 3181.0(6)
_computing_cell_refinement 'Bruker SAINT'
_computing_data_collection 'Bruker APEX2'
_computing_data_reduction 'Bruker SAINT'
_computing_molecular_graphics 'Bruker SHELXTL'
_computing_publication_material 'Bruker SHELXTL'
_computing_structure_refinement 'SHELXL-2014/7 (Sheldrick, 2014)'
_computing_structure_solution 'SHELXS-97 (Sheldrick 2008)'
_diffrn_ambient_temperature 100(2)
_diffrn_measured_fraction_theta_full 0.998
_diffrn_measured_fraction_theta_max 0.998
_diffrn_measurement_device_type 'Bruker APEX-II DUO'
_diffrn_measurement_method 'phi and omega scans'
_diffrn_radiation_type MoK\a
_diffrn_radiation_wavelength 0.71073
_diffrn_reflns_av_R_equivalents 0.0355
_diffrn_reflns_av_unetI/netI 0.0267
_diffrn_reflns_Laue_measured_fraction_full 0.998
_diffrn_reflns_Laue_measured_fraction_max 0.998
_diffrn_reflns_limit_h_max 25
_diffrn_reflns_limit_h_min -25
_diffrn_reflns_limit_k_max 7
_diffrn_reflns_limit_k_min -7
_diffrn_reflns_limit_l_max 36
_diffrn_reflns_limit_l_min -36
_diffrn_reflns_number 76809
_diffrn_reflns_point_group_measured_fraction_full 0.998
_diffrn_reflns_point_group_measured_fraction_max 0.998
_diffrn_reflns_theta_full 25.000
_diffrn_reflns_theta_max 27.499
_diffrn_reflns_theta_min 1.053
_diffrn_source 'fine-focus sealed tube'
_exptl_absorpt_coefficient_mu 3.839
_exptl_absorpt_correction_T_max 0.7199
_exptl_absorpt_correction_T_min 0.5229
_exptl_absorpt_correction_type integration
_exptl_absorpt_process_details 'based on measured indexed crystal faces, Bruker SHELXTL2014 (Sheldrick, 2014)'
_exptl_crystal_colour colourless
_exptl_crystal_density_diffrn 1.551
_exptl_crystal_description needle
_exptl_crystal_F_000 1500
_exptl_crystal_size_max 0.246
_exptl_crystal_size_mid 0.160
_exptl_crystal_size_min 0.109
_refine_diff_density_max 1.326
_refine_diff_density_min -2.019
_refine_diff_density_rms 0.127
_refine_ls_abs_structure_details
; 
 Flack x determined using 5666 quotients [(I+)-(I-)]/[(I+)+(I-)] 
 (Parsons, Flack and Wagner, Acta Cryst. B69 (2013) 249-259). 
;
_refine_ls_abs_structure_Flack 0.024(3)
_refine_ls_extinction_method none
_refine_ls_goodness_of_fit_ref 1.196
_refine_ls_hydrogen_treatment constr
_refine_ls_matrix_type full
_refine_ls_number_parameters 733
_refine_ls_number_reflns 14594
_refine_ls_number_restraints 1
_refine_ls_restrained_S_all 1.196
_refine_ls_R_factor_all 0.0609
_refine_ls_R_factor_gt 0.0586
_refine_ls_shift/su_max 0.001
_refine_ls_shift/su_mean 0.000
_refine_ls_structure_factor_coef Fsqd
_refine_ls_weighting_details 'w=1/[\s^2^(Fo^2^)+19.6944P] where P=(Fo^2^+2Fc^2^)/3'
_refine_ls_weighting_scheme calc
_refine_ls_wR_factor_gt 0.1215
_refine_ls_wR_factor_ref 0.1223
_reflns_Friedel_coverage 0.824
_reflns_Friedel_fraction_full 0.998
_reflns_Friedel_fraction_max 0.999
_reflns_number_gt 14006
_reflns_number_total 14594
_reflns_threshold_expression 'I > 2\s(I)'
_cod_data_source_file ja9b12457_si_003.cif
_cod_data_source_block fu01
_cod_depositor_comments 'Adding full bibliography for 4134385.cif.'
_cod_original_cell_volume 3181.0(7)
_cod_original_sg_symbol_H-M 'P 21'
_cod_database_code 4134385
_shelx_shelxl_version_number 2014/7
_shelx_space_group_comment
; 
The symmetry employed for this shelxl refinement is uniquely defined 
by the following loop, which should always be used as a source of 
symmetry information in preference to the above space-group names. 
They are only intended as comments. 
;
_shelx_estimated_absorpt_t_min 0.452
_shelx_estimated_absorpt_t_max 0.680

loop_
_space_group_symop_operation_xyz
'x, y, z'
'-x, y+1/2, -z'

loop_
_atom_site_label
_atom_site_type_symbol
_atom_site_fract_x
_atom_site_fract_y
_atom_site_fract_z
_atom_site_U_iso_or_equiv
_atom_site_adp_type
_atom_site_occupancy
_atom_site_site_symmetry_order
_atom_site_calc_flag
_atom_site_refinement_flags_posn
_atom_site_refinement_flags_adp
_atom_site_refinement_flags_occupancy
_atom_site_disorder_assembly
_atom_site_disorder_group
Br1A Br 0.48985(5) 0.0865(2) 0.95586(4) 0.0371(2) Uani 1 1 d . . . . .
Br2A Br 0.67539(4) -0.08197(16) 0.77683(3) 0.02598(19) Uani 1 1 d . . . . .
O1A O 0.4318(3) 0.1576(9) 0.5612(2) 0.0189(12) Uani 1 1 d . . . . .
O2A O 0.4707(3) 0.5026(10) 0.5478(2) 0.0237(13) Uani 1 1 d . . . . .
N1A N 0.3827(4) 0.5625(12) 0.6398(3) 0.0204(14) Uani 1 1 d . . . . .
C1A C 0.4647(4) 0.2293(16) 0.8931(3) 0.0266(18) Uani 1 1 d . . . . .
C2A C 0.4287(4) 0.4319(17) 0.8867(3) 0.0289(19) Uani 1 1 d . . . . .
H2AA H 0.4191 0.5069 0.9145 0.035 Uiso 1 1 calc R U . . .
C3A C 0.4071(5) 0.5234(15) 0.8399(3) 0.0271(19) Uani 1 1 d . . . . .
H3AA H 0.3825 0.6618 0.8358 0.032 Uiso 1 1 calc R U . . .
C4A C 0.4205(4) 0.4182(17) 0.7985(3) 0.0250(17) Uani 1 1 d . . . . .
C5A C 0.3920(4) 0.5133(15) 0.7465(3) 0.0233(18) Uani 1 1 d . . . . .
H5AA H 0.3533 0.6181 0.7481 0.028 Uiso 1 1 calc R U . . .
C6A C 0.3626(5) 0.3303(18) 0.7084(4) 0.035(2) Uani 1 1 d . . . . .
H6AA H 0.3266 0.2442 0.7196 0.041 Uiso 1 1 calc R U . . .
H6AB H 0.3998 0.2245 0.7056 0.041 Uiso 1 1 calc R U . . .
C7A C 0.3309(5) 0.4383(18) 0.6570(3) 0.031(2) Uani 1 1 d . . . . .
H7AA H 0.3114 0.3189 0.6327 0.037 Uiso 1 1 calc R U . . .
H7AB H 0.2928 0.5409 0.6597 0.037 Uiso 1 1 calc R U . . .
C8A C 0.3551(5) 0.6524(14) 0.5890(3) 0.0290(19) Uani 1 1 d . . . . .
H8AA H 0.3892 0.7651 0.5827 0.035 Uiso 1 1 calc R U . . .
C9A C 0.3519(4) 0.4611(17) 0.5518(3) 0.028(2) Uani 1 1 d . . . . .
H9AA H 0.3246 0.3345 0.5602 0.034 Uiso 1 1 calc R U . . .
H9AB H 0.3291 0.5141 0.5179 0.034 Uiso 1 1 calc R U . . .
C10A C 0.4243(4) 0.3829(13) 0.5532(3) 0.0169(16) Uani 1 1 d . . . . .
C11A C 0.4994(4) 0.0631(14) 0.5624(3) 0.0196(16) Uani 1 1 d . . . . .
H11A H 0.5251 0.1666 0.5453 0.024 Uiso 1 1 calc R U . . .
H11B H 0.4937 -0.0825 0.5444 0.024 Uiso 1 1 calc R U . . .
C12A C 0.5404(4) 0.0270(13) 0.6157(3) 0.0176(16) Uani 1 1 d . . . . .
C13A C 0.5418(4) 0.1902(14) 0.6521(3) 0.0201(16) Uani 1 1 d . . . . .
H13A H 0.5154 0.3243 0.6439 0.024 Uiso 1 1 calc R U . . .
C14A C 0.5815(4) 0.1579(14) 0.7004(3) 0.0185(16) Uani 1 1 d . . . . .
H14A H 0.5825 0.2681 0.7254 0.022 Uiso 1 1 calc R U . . .
C15A C 0.6192(4) -0.0375(14) 0.7109(3) 0.0173(15) Uani 1 1 d . . . . .
C16A C 0.4812(5) 0.1277(17) 0.8536(4) 0.035(2) Uani 1 1 d . . . . .
H16A H 0.5075 -0.0074 0.8583 0.043 Uiso 1 1 calc R U . . .
C17A C 0.4593(5) 0.2220(19) 0.8059(4) 0.037(2) Uani 1 1 d . . . . .
H17A H 0.4712 0.1508 0.7784 0.045 Uiso 1 1 calc R U . . .
C18A C 0.4112(5) 0.7426(15) 0.6750(4) 0.031(2) Uani 1 1 d . . . . .
H18A H 0.3737 0.8482 0.6774 0.037 Uiso 1 1 calc R U . . .
H18B H 0.4462 0.8276 0.6625 0.037 Uiso 1 1 calc R U . . .
C19A C 0.4449(5) 0.6461(16) 0.7272(4) 0.033(2) Uani 1 1 d . . . . .
H19A H 0.4841 0.5469 0.7253 0.039 Uiso 1 1 calc R U . . .
H19B H 0.4631 0.7709 0.7504 0.039 Uiso 1 1 calc R U . . .
C20A C 0.2847(6) 0.771(2) 0.5798(4) 0.046(3) Uani 1 1 d . . . . .
H20A H 0.2764 0.8557 0.5485 0.069 Uiso 1 1 calc R U . . .
H20B H 0.2847 0.8751 0.6073 0.069 Uiso 1 1 calc R U . . .
H20C H 0.2481 0.6587 0.5777 0.069 Uiso 1 1 calc R U . . .
C21A C 0.5779(4) -0.1677(14) 0.6274(3) 0.0197(16) Uani 1 1 d . . . . .
H21A H 0.5762 -0.2797 0.6026 0.024 Uiso 1 1 calc R U . . .
C22A C 0.6185(4) -0.2025(14) 0.6756(3) 0.0203(16) Uani 1 1 d . . . . .
H22A H 0.6451 -0.3362 0.6838 0.024 Uiso 1 1 calc R U . . .
Br1B Br 0.15248(5) 0.2217(3) 0.62664(4) 0.0513(4) Uani 1 1 d . . . . .
Br2B Br 0.32908(5) -0.03222(16) 0.45605(3) 0.0313(2) Uani 1 1 d . . . . .
O1B O 0.0940(3) 0.1054(10) 0.2297(2) 0.0213(12) Uani 1 1 d . . . . .
O2B O 0.1339(3) 0.4485(10) 0.2155(2) 0.0242(13) Uani 1 1 d . . . . .
N1B N 0.0369(4) 0.5270(12) 0.2980(3) 0.0245(16) Uani 1 1 d . . . . .
C1B C 0.1238(5) 0.3115(19) 0.5590(4) 0.035(2) Uani 1 1 d . . . . .
C2B C 0.0890(6) 0.5135(19) 0.5457(4) 0.041(3) Uani 1 1 d . . . . .
H2BA H 0.0822 0.6136 0.5708 0.049 Uiso 1 1 calc R U . . .
C3B C 0.0641(5) 0.5701(17) 0.4957(4) 0.034(2) Uani 1 1 d . . . . .
H3BA H 0.0390 0.7061 0.4869 0.041 Uiso 1 1 calc R U . . .
C4B C 0.0759(4) 0.4284(16) 0.4584(3) 0.0272(19) Uani 1 1 d . . . . .
C5B C 0.0449(5) 0.4884(14) 0.4041(3) 0.0252(18) Uani 1 1 d . . . . .
H5BA H -0.0005 0.5635 0.4024 0.030 Uiso 1 1 calc R U . . .
C6B C 0.0308(5) 0.2897(14) 0.3693(3) 0.0260(19) Uani 1 1 d . . . . .
H6BA H 0.0016 0.1790 0.3815 0.031 Uiso 1 1 calc R U . . .
H6BB H 0.0750 0.2153 0.3686 0.031 Uiso 1 1 calc R U . . .
C7B C -0.0057(4) 0.3659(14) 0.3173(3) 0.0236(18) Uani 1 1 d . . . . .
H7BA H -0.0154 0.2334 0.2949 0.028 Uiso 1 1 calc R U . . .
H7BB H -0.0504 0.4369 0.3180 0.028 Uiso 1 1 calc R U . . .
C8B C 0.0072(4) 0.5967(15) 0.2453(3) 0.0259(18) Uani 1 1 d . . . . .
H8BA H 0.0368 0.7215 0.2378 0.031 Uiso 1 1 calc R U . . .
C9B C 0.0127(4) 0.3991(17) 0.2104(3) 0.0263(18) Uani 1 1 d . . . . .
H9BA H -0.0161 0.2719 0.2167 0.032 Uiso 1 1 calc R U . . .
H9BB H -0.0049 0.4470 0.1754 0.032 Uiso 1 1 calc R U . . .
C10B C 0.0865(5) 0.3236(15) 0.2186(3) 0.0224(17) Uani 1 1 d . . . . .
C11B C 0.1629(4) 0.0124(14) 0.2365(3) 0.0211(17) Uani 1 1 d . . . . .
H11C H 0.1897 0.1069 0.2185 0.025 Uiso 1 1 calc R U . . .
H11D H 0.1596 -0.1409 0.2220 0.025 Uiso 1 1 calc R U . . .
C12B C 0.2007(4) 0.0008(13) 0.2910(3) 0.0162(15) Uani 1 1 d . . . . .
C13B C 0.1979(4) 0.1777(14) 0.3238(3) 0.0194(16) Uani 1 1 d . . . . .
H13B H 0.1703 0.3065 0.3124 0.023 Uiso 1 1 calc R U . . .
C14B C 0.2352(4) 0.1655(14) 0.3730(3) 0.0190(16) Uani 1 1 d . . . . .
H14B H 0.2334 0.2854 0.3954 0.023 Uiso 1 1 calc R U . . .
C15B C 0.2752(4) -0.0232(15) 0.3893(3) 0.0199(16) Uani 1 1 d . . . . .
C16B C 0.1370(6) 0.1741(18) 0.5229(4) 0.041(2) Uani 1 1 d . . . . .
H16B H 0.1615 0.0370 0.5318 0.049 Uiso 1 1 calc R U . . .
C17B C 0.1146(6) 0.2351(18) 0.4733(4) 0.038(2) Uani 1 1 d . . . . .
H17B H 0.1262 0.1416 0.4487 0.045 Uiso 1 1 calc R U . . .
C18B C 0.0523(5) 0.7238(15) 0.3307(4) 0.0274(19) Uani 1 1 d . . . . .
H18C H 0.0086 0.8013 0.3315 0.033 Uiso 1 1 calc R U . . .
H18D H 0.0814 0.8306 0.3174 0.033 Uiso 1 1 calc R U . . .
C19B C 0.0895(5) 0.6557(14) 0.3829(4) 0.028(2) Uani 1 1 d . . . . .
H19C H 0.0990 0.7909 0.4044 0.034 Uiso 1 1 calc R U . . .
H19D H 0.1343 0.5847 0.3824 0.034 Uiso 1 1 calc R U . . .
C20B C -0.0678(5) 0.6844(18) 0.2337(4) 0.038(2) Uani 1 1 d . . . . .
H20D H -0.0806 0.7432 0.1997 0.057 Uiso 1 1 calc R U . . .
H20E H -0.0714 0.8048 0.2571 0.057 Uiso 1 1 calc R U . . .
H20F H -0.0990 0.5609 0.2370 0.057 Uiso 1 1 calc R U . . .
C21B C 0.2399(4) -0.1883(14) 0.3086(3) 0.0199(16) Uani 1 1 d . . . . .
H21B H 0.2403 -0.3112 0.2867 0.024 Uiso 1 1 calc R U . . .
C22B C 0.2788(4) -0.2019(15) 0.3579(4) 0.0252(19) Uani 1 1 d . . . . .
H22B H 0.3068 -0.3296 0.3695 0.030 Uiso 1 1 calc R U . . .
Br1C Br 0.19066(5) 0.6662(3) -0.27730(4) 0.0514(4) Uani 1 1 d . . . . .
Br2C Br 0.00880(5) 0.41755(18) -0.11774(3) 0.0338(2) Uani 1 1 d . . . . .
O1C O 0.2277(3) 0.5935(10) 0.11321(19) 0.0177(11) Uani 1 1 d . . . . .
O2C O 0.1876(3) 0.9400(10) 0.1243(2) 0.0219(12) Uani 1 1 d . . . . .
N1C N 0.2927(4) 1.0121(11) 0.0467(2) 0.0196(14) Uani 1 1 d . . . . .
C1C C 0.2184(4) 0.7665(19) -0.2107(3) 0.030(2) Uani 1 1 d . . . . .
C2C C 0.2565(5) 0.963(2) -0.1997(3) 0.035(2) Uani 1 1 d . . . . .
H2CA H 0.2671 1.0514 -0.2255 0.042 Uiso 1 1 calc R U . . .
C3C C 0.2787(5) 1.0298(16) -0.1505(3) 0.029(2) Uani 1 1 d . . . . .
H3CA H 0.3047 1.1647 -0.1427 0.034 Uiso 1 1 calc R U . . .
C4C C 0.2638(4) 0.9039(15) -0.1124(3) 0.0208(16) Uani 1 1 d . . . . .
C5C C 0.2914(4) 0.9767(14) -0.0585(3) 0.0207(16) Uani 1 1 d . . . . .
H5CA H 0.3341 1.0675 -0.0572 0.025 Uiso 1 1 calc R U . . .
C6C C 0.3124(5) 0.7825(15) -0.0223(3) 0.0245(18) Uani 1 1 d . . . . .
H6CA H 0.3469 0.6873 -0.0331 0.029 Uiso 1 1 calc R U . . .
H6CB H 0.2714 0.6882 -0.0224 0.029 Uiso 1 1 calc R U . . .
C7C C 0.3434(5) 0.8702(15) 0.0306(3) 0.0258(19) Uani 1 1 d . . . . .
H7CA H 0.3564 0.7415 0.0538 0.031 Uiso 1 1 calc R U . . .
H7CB H 0.3857 0.9586 0.0312 0.031 Uiso 1 1 calc R U . . .
C8C C 0.3162(4) 1.0815(16) 0.0995(3) 0.0235(17) Uani 1 1 d . . . . .
H8CA H 0.2843 1.2040 0.1048 0.028 Uiso 1 1 calc R U . . .
C9C C 0.3090(4) 0.8951(19) 0.1335(3) 0.032(2) Uani 1 1 d . . . . .
H9CA H 0.3245 0.9467 0.1684 0.038 Uiso 1 1 calc R U . . .
H9CB H 0.3388 0.7674 0.1289 0.038 Uiso 1 1 calc R U . . .
C10C C 0.2349(4) 0.8180(13) 0.1233(3) 0.0149(15) Uani 1 1 d . . . . .
C11C C 0.1580(4) 0.5022(13) 0.1054(3) 0.0165(15) Uani 1 1 d . . . . .
H11E H 0.1299 0.6026 0.1211 0.020 Uiso 1 1 calc R U . . .
H11F H 0.1602 0.3525 0.1214 0.020 Uiso 1 1 calc R U . . .
C12C C 0.1239(4) 0.4796(14) 0.0505(3) 0.0183(15) Uani 1 1 d . . . . .
C13C C 0.1285(4) 0.6513(13) 0.0167(3) 0.0180(15) Uani 1 1 d . . . . .
H13C H 0.1544 0.7836 0.0281 0.022 Uiso 1 1 calc R U . . .
C14C C 0.0959(4) 0.6296(14) -0.0331(3) 0.0220(17) Uani 1 1 d . . . . .
H14C H 0.1003 0.7447 -0.0560 0.026 Uiso 1 1 calc R U . . .
C15C C 0.0570(4) 0.4404(16) -0.0496(3) 0.0221(17) Uani 1 1 d . . . . .
C16C C 0.2022(5) 0.6410(17) -0.1736(3) 0.037(2) Uani 1 1 d . . . . .
H16C H 0.1757 0.5072 -0.1815 0.044 Uiso 1 1 calc R U . . .
C17C C 0.2246(5) 0.7094(18) -0.1246(3) 0.033(2) Uani 1 1 d . . . . .
H17C H 0.2130 0.6225 -0.0990 0.040 Uiso 1 1 calc R U . . .
C18C C 0.2747(5) 1.2046(14) 0.0142(3) 0.0274(19) Uani 1 1 d . . . . .
H18E H 0.3168 1.2938 0.0146 0.033 Uiso 1 1 calc R U . . .
H18F H 0.2420 1.3021 0.0264 0.033 Uiso 1 1 calc R U . . .
C19C C 0.2414(5) 1.1284(14) -0.0391(3) 0.0247(18) Uani 1 1 d . . . . .
H19E H 0.2294 1.2619 -0.0609 0.030 Uiso 1 1 calc R U . . .
H19F H 0.1982 1.0448 -0.0398 0.030 Uiso 1 1 calc R U . . .
C20C C 0.3902(5) 1.1806(19) 0.1140(4) 0.039(3) Uani 1 1 d . . . . .
H20G H 0.3938 1.3048 0.0915 0.058 Uiso 1 1 calc R U . . .
H20H H 0.4237 1.0631 0.1115 0.058 Uiso 1 1 calc R U . . .
H20I H 0.4000 1.2368 0.1483 0.058 Uiso 1 1 calc R U . . .
C21C C 0.0864(4) 0.2862(13) 0.0331(3) 0.0199(17) Uani 1 1 d . . . . .
H21C H 0.0840 0.1669 0.0555 0.024 Uiso 1 1 calc R U . . .
C22C C 0.0521(4) 0.2660(14) -0.0174(3) 0.0220(17) Uani 1 1 d . . . . .
H22C H 0.0259 0.1349 -0.0293 0.026 Uiso 1 1 calc R U . . .

loop_
_atom_site_aniso_label
_atom_site_aniso_U_11
_atom_site_aniso_U_22
_atom_site_aniso_U_33
_atom_site_aniso_U_23
_atom_site_aniso_U_13
_atom_site_aniso_U_12
Br1A 0.0243(4) 0.0556(7) 0.0329(5) 0.0071(5) 0.0101(4) -0.0008(5)
Br2A 0.0238(4) 0.0347(5) 0.0180(4) 0.0070(4) 0.0022(3) 0.0035(4)
O1A 0.021(3) 0.012(3) 0.022(3) -0.003(2) 0.003(2) -0.008(2)
O2A 0.029(3) 0.014(3) 0.028(3) -0.004(2) 0.008(3) -0.007(2)
N1A 0.024(3) 0.012(3) 0.029(4) 0.000(3) 0.013(3) -0.002(3)
C1A 0.023(4) 0.028(5) 0.029(4) -0.003(4) 0.007(3) -0.001(4)
C2A 0.022(4) 0.031(5) 0.035(5) -0.008(4) 0.008(3) 0.009(4)
C3A 0.029(5) 0.020(4) 0.037(5) -0.002(4) 0.016(4) 0.006(3)
C4A 0.013(3) 0.031(5) 0.032(4) -0.008(4) 0.008(3) -0.001(4)
C5A 0.018(4) 0.022(4) 0.032(4) 0.001(3) 0.010(3) 0.001(3)
C6A 0.041(6) 0.032(5) 0.033(5) 0.002(4) 0.014(4) -0.019(4)
C7A 0.036(5) 0.032(5) 0.023(4) 0.005(4) 0.004(3) -0.008(4)
C8A 0.035(5) 0.017(4) 0.038(5) 0.007(4) 0.015(4) 0.006(4)
C9A 0.019(4) 0.034(5) 0.028(4) 0.013(4) -0.001(3) 0.003(4)
C10A 0.025(4) 0.016(4) 0.008(3) -0.003(3) 0.000(3) -0.006(3)
C11A 0.024(4) 0.017(4) 0.018(4) -0.003(3) 0.005(3) -0.001(3)
C12A 0.014(4) 0.018(4) 0.022(4) -0.001(3) 0.007(3) -0.007(3)
C13A 0.020(4) 0.018(4) 0.023(4) 0.001(3) 0.007(3) 0.002(3)
C14A 0.015(3) 0.021(4) 0.020(4) -0.007(3) 0.007(3) -0.003(3)
C15A 0.010(3) 0.024(4) 0.019(3) -0.001(3) 0.005(3) -0.010(3)
C16A 0.038(5) 0.031(5) 0.035(5) 0.004(4) 0.005(4) 0.024(4)
C17A 0.033(5) 0.042(6) 0.034(5) -0.007(5) 0.005(4) 0.021(5)
C18A 0.043(5) 0.016(4) 0.040(5) -0.005(4) 0.021(4) -0.008(4)
C19A 0.035(5) 0.027(5) 0.034(5) -0.008(4) 0.004(4) -0.008(4)
C20A 0.046(6) 0.045(7) 0.053(7) 0.021(5) 0.023(5) 0.027(5)
C21A 0.021(4) 0.019(4) 0.023(4) -0.001(3) 0.011(3) -0.003(3)
C22A 0.018(4) 0.018(4) 0.026(4) 0.007(3) 0.008(3) 0.003(3)
Br1B 0.0299(5) 0.0968(10) 0.0269(5) -0.0027(6) 0.0064(4) -0.0259(6)
Br2B 0.0382(5) 0.0352(6) 0.0168(4) 0.0086(4) -0.0006(3) 0.0040(4)
O1B 0.015(3) 0.023(3) 0.024(3) 0.006(2) 0.001(2) -0.005(2)
O2B 0.028(3) 0.018(3) 0.029(3) 0.008(3) 0.014(2) -0.009(3)
N1B 0.021(4) 0.020(4) 0.035(4) 0.005(3) 0.010(3) -0.001(3)
C1B 0.033(5) 0.041(6) 0.031(5) -0.003(4) 0.008(4) -0.019(5)
C2B 0.045(6) 0.042(6) 0.043(6) -0.021(5) 0.025(5) 0.001(5)
C3B 0.035(5) 0.024(5) 0.049(6) -0.008(4) 0.022(4) 0.004(4)
C4B 0.030(4) 0.017(4) 0.043(5) -0.003(4) 0.026(4) 0.000(4)
C5B 0.028(4) 0.015(4) 0.040(5) -0.002(4) 0.022(4) 0.006(3)
C6B 0.031(5) 0.016(4) 0.037(5) 0.005(4) 0.020(4) 0.005(4)
C7B 0.014(4) 0.018(4) 0.045(5) 0.007(3) 0.018(4) -0.004(3)
C8B 0.022(4) 0.018(4) 0.042(5) 0.008(4) 0.015(4) -0.001(3)
C9B 0.023(4) 0.028(5) 0.022(4) 0.008(4) -0.005(3) -0.003(4)
C10B 0.032(5) 0.023(4) 0.014(4) 0.006(3) 0.009(3) -0.002(4)
C11B 0.025(4) 0.021(4) 0.021(4) 0.000(3) 0.012(3) -0.006(3)
C12B 0.016(3) 0.017(4) 0.019(4) 0.001(3) 0.010(3) -0.002(3)
C13B 0.016(3) 0.020(4) 0.024(4) 0.002(3) 0.007(3) 0.005(3)
C14B 0.017(4) 0.022(4) 0.020(4) 0.000(3) 0.009(3) 0.004(3)
C15B 0.019(4) 0.023(4) 0.019(4) 0.001(3) 0.005(3) -0.001(3)
C16B 0.048(6) 0.030(5) 0.038(5) -0.003(4) -0.002(5) 0.006(5)
C17B 0.053(6) 0.031(5) 0.026(5) -0.011(4) 0.005(4) 0.007(5)
C18B 0.028(4) 0.013(4) 0.046(5) 0.005(4) 0.019(4) 0.005(3)
C19B 0.035(5) 0.014(4) 0.040(5) -0.007(4) 0.016(4) 0.004(4)
C20B 0.021(4) 0.034(5) 0.059(6) 0.022(5) 0.010(4) 0.004(4)
C21B 0.019(4) 0.017(4) 0.026(4) -0.004(3) 0.009(3) 0.003(3)
C22B 0.019(4) 0.017(4) 0.042(5) 0.005(4) 0.013(4) 0.009(3)
Br1C 0.0191(4) 0.1070(11) 0.0251(5) -0.0172(6) -0.0006(3) 0.0098(6)
Br2C 0.0359(5) 0.0358(5) 0.0233(4) -0.0130(4) -0.0047(3) 0.0025(5)
O1C 0.016(3) 0.021(3) 0.016(2) 0.004(2) 0.003(2) -0.003(2)
O2C 0.023(3) 0.021(3) 0.023(3) 0.003(3) 0.009(2) -0.002(3)
N1C 0.029(4) 0.013(3) 0.020(3) 0.001(3) 0.013(3) 0.002(3)
C1C 0.013(4) 0.056(7) 0.020(4) -0.004(4) 0.000(3) 0.011(4)
C2C 0.024(4) 0.056(7) 0.026(4) 0.006(5) 0.010(4) -0.006(5)
C3C 0.025(4) 0.031(5) 0.032(5) 0.007(4) 0.009(4) -0.005(4)
C4C 0.021(4) 0.017(4) 0.026(4) 0.003(3) 0.010(3) 0.005(3)
C5C 0.018(4) 0.012(4) 0.034(4) 0.003(3) 0.011(3) -0.001(3)
C6C 0.028(4) 0.021(4) 0.025(4) -0.006(3) 0.009(3) 0.013(4)
C7C 0.027(4) 0.024(5) 0.026(4) -0.006(3) 0.007(3) 0.007(4)
C8C 0.022(4) 0.026(4) 0.025(4) -0.015(4) 0.010(3) -0.009(4)
C9C 0.023(4) 0.042(6) 0.032(5) -0.016(4) 0.010(4) 0.008(4)
C10C 0.018(4) 0.022(4) 0.008(3) 0.003(3) 0.008(3) -0.002(3)
C11C 0.016(4) 0.013(3) 0.020(4) 0.009(3) 0.003(3) -0.003(3)
C12C 0.017(4) 0.016(4) 0.020(4) 0.007(3) 0.003(3) -0.005(3)
C13C 0.023(4) 0.010(4) 0.020(4) 0.003(3) 0.001(3) -0.002(3)
C14C 0.029(4) 0.015(4) 0.020(4) 0.004(3) 0.002(3) 0.003(3)
C15C 0.022(4) 0.024(5) 0.017(3) -0.005(3) -0.002(3) 0.005(4)
C16C 0.044(6) 0.032(5) 0.023(4) 0.003(4) -0.012(4) -0.007(4)
C17C 0.041(5) 0.032(5) 0.024(4) 0.010(4) 0.002(4) -0.008(5)
C18C 0.042(5) 0.010(4) 0.035(5) 0.003(4) 0.018(4) -0.001(4)
C19C 0.032(5) 0.011(4) 0.031(4) 0.001(3) 0.008(4) 0.000(3)
C20C 0.031(5) 0.045(6) 0.047(6) -0.023(5) 0.022(4) -0.027(5)
C21C 0.017(4) 0.009(4) 0.031(4) 0.008(3) 0.000(3) -0.001(3)
C22C 0.021(4) 0.010(4) 0.029(4) -0.007(3) -0.006(3) -0.001(3)

loop_
_atom_type_symbol
_atom_type_description
_atom_type_scat_dispersion_real
_atom_type_scat_dispersion_imag
_atom_type_scat_source
C C 0.0033 0.0016 'International Tables Vol C Tables 4.2.6.8 and 6.1.1.4'
H H 0.0000 0.0000 'International Tables Vol C Tables 4.2.6.8 and 6.1.1.4'
N N 0.0061 0.0033 'International Tables Vol C Tables 4.2.6.8 and 6.1.1.4'
O O 0.0106 0.0060 'International Tables Vol C Tables 4.2.6.8 and 6.1.1.4'
Br Br -0.2901 2.4595 'International Tables Vol C Tables 4.2.6.8 and 6.1.1.4'

loop_
_geom_angle_atom_site_label_1
_geom_angle_atom_site_label_2
_geom_angle_atom_site_label_3
_geom_angle
_geom_angle_site_symmetry_1
_geom_angle_site_symmetry_3
_geom_angle_publ_flag
C10A O1A C11A 116.6(6) . . ?
C7A N1A C18A 110.2(7) . . ?
C7A N1A C8A 111.6(7) . . ?
C18A N1A C8A 111.3(7) . . ?
C16A C1A C2A 120.0(9) . . ?
C16A C1A Br1A 118.7(7) . . ?
C2A C1A Br1A 121.3(7) . . ?
C3A C2A C1A 119.7(8) . . ?
C3A C2A H2AA 120.1 . . ?
C1A C2A H2AA 120.1 . . ?
C2A C3A C4A 121.5(8) . . ?
C2A C3A H3AA 119.2 . . ?
C4A C3A H3AA 119.2 . . ?
C17A C4A C3A 118.1(9) . . ?
C17A C4A C5A 121.1(8) . . ?
C3A C4A C5A 120.8(8) . . ?
C19A C5A C4A 113.3(7) . . ?
C19A C5A C6A 108.0(7) . . ?
C4A C5A C6A 112.5(8) . . ?
C19A C5A H5AA 107.6 . . ?
C4A C5A H5AA 107.6 . . ?
C6A C5A H5AA 107.6 . . ?
C5A C6A C7A 110.0(8) . . ?
C5A C6A H6AA 109.7 . . ?
C7A C6A H6AA 109.7 . . ?
C5A C6A H6AB 109.7 . . ?
C7A C6A H6AB 109.7 . . ?
H6AA C6A H6AB 108.2 . . ?
N1A C7A C6A 110.5(7) . . ?
N1A C7A H7AA 109.5 . . ?
C6A C7A H7AA 109.5 . . ?
N1A C7A H7AB 109.5 . . ?
C6A C7A H7AB 109.5 . . ?
H7AA C7A H7AB 108.1 . . ?
N1A C8A C9A 108.6(7) . . ?
N1A C8A C20A 115.9(8) . . ?
C9A C8A C20A 110.1(8) . . ?
N1A C8A H8AA 107.3 . . ?
C9A C8A H8AA 107.3 . . ?
C20A C8A H8AA 107.3 . . ?
C10A C9A C8A 109.3(7) . . ?
C10A C9A H9AA 109.8 . . ?
C8A C9A H9AA 109.8 . . ?
C10A C9A H9AB 109.8 . . ?
C8A C9A H9AB 109.8 . . ?
H9AA C9A H9AB 108.3 . . ?
O2A C10A O1A 123.0(8) . . ?
O2A C10A C9A 125.1(8) . . ?
O1A C10A C9A 112.0(7) . . ?
O1A C11A C12A 110.7(6) . . ?
O1A C11A H11A 109.5 . . ?
C12A C11A H11A 109.5 . . ?
O1A C11A H11B 109.5 . . ?
C12A C11A H11B 109.5 . . ?
H11A C11A H11B 108.1 . . ?
C21A C12A C13A 120.0(8) . . ?
C21A C12A C11A 118.8(7) . . ?
C13A C12A C11A 121.1(7) . . ?
C14A C13A C12A 120.4(8) . . ?
C14A C13A H13A 119.8 . . ?
C12A C13A H13A 119.8 . . ?
C15A C14A C13A 118.3(7) . . ?
C15A C14A H14A 120.8 . . ?
C13A C14A H14A 120.8 . . ?
C14A C15A C22A 122.5(7) . . ?
C14A C15A Br2A 118.8(6) . . ?
C22A C15A Br2A 118.7(6) . . ?
C1A C16A C17A 120.1(9) . . ?
C1A C16A H16A 119.9 . . ?
C17A C16A H16A 119.9 . . ?
C4A C17A C16A 120.5(9) . . ?
C4A C17A H17A 119.8 . . ?
C16A C17A H17A 119.8 . . ?
N1A C18A C19A 111.2(7) . . ?
N1A C18A H18A 109.4 . . ?
C19A C18A H18A 109.4 . . ?
N1A C18A H18B 109.4 . . ?
C19A C18A H18B 109.4 . . ?
H18A C18A H18B 108.0 . . ?
C5A C19A C18A 110.0(8) . . ?
C5A C19A H19A 109.7 . . ?
C18A C19A H19A 109.7 . . ?
C5A C19A H19B 109.7 . . ?
C18A C19A H19B 109.7 . . ?
H19A C19A H19B 108.2 . . ?
C8A C20A H20A 109.5 . . ?
C8A C20A H20B 109.5 . . ?
H20A C20A H20B 109.5 . . ?
C8A C20A H20C 109.5 . . ?
H20A C20A H20C 109.5 . . ?
H20B C20A H20C 109.5 . . ?
C12A C21A C22A 120.4(8) . . ?
C12A C21A H21A 119.8 . . ?
C22A C21A H21A 119.8 . . ?
C15A C22A C21A 118.4(8) . . ?
C15A C22A H22A 120.8 . . ?
C21A C22A H22A 120.8 . . ?
C10B O1B C11B 116.7(7) . . ?
C7B N1B C18B 110.3(7) . . ?
C7B N1B C8B 114.3(7) . . ?
C18B N1B C8B 111.0(7) . . ?
C16B C1B C2B 119.7(10) . . ?
C16B C1B Br1B 119.4(9) . . ?
C2B C1B Br1B 120.9(8) . . ?
C1B C2B C3B 120.3(9) . . ?
C1B C2B H2BA 119.8 . . ?
C3B C2B H2BA 119.8 . . ?
C2B C3B C4B 120.5(9) . . ?
C2B C3B H3BA 119.7 . . ?
C4B C3B H3BA 119.7 . . ?
C17B C4B C3B 117.3(9) . . ?
C17B C4B C5B 123.4(8) . . ?
C3B C4B C5B 119.4(8) . . ?
C6B C5B C4B 114.6(7) . . ?
C6B C5B C19B 107.2(7) . . ?
C4B C5B C19B 113.2(8) . . ?
C6B C5B H5BA 107.1 . . ?
C4B C5B H5BA 107.1 . . ?
C19B C5B H5BA 107.1 . . ?
C5B C6B C7B 110.3(7) . . ?
C5B C6B H6BA 109.6 . . ?
C7B C6B H6BA 109.6 . . ?
C5B C6B H6BB 109.6 . . ?
C7B C6B H6BB 109.6 . . ?
H6BA C6B H6BB 108.1 . . ?
N1B C7B C6B 110.8(7) . . ?
N1B C7B H7BA 109.5 . . ?
C6B C7B H7BA 109.5 . . ?
N1B C7B H7BB 109.5 . . ?
C6B C7B H7BB 109.5 . . ?
H7BA C7B H7BB 108.1 . . ?
N1B C8B C20B 115.5(7) . . ?
N1B C8B C9B 109.3(7) . . ?
C20B C8B C9B 109.9(8) . . ?
N1B C8B H8BA 107.2 . . ?
C20B C8B H8BA 107.2 . . ?
C9B C8B H8BA 107.2 . . ?
C10B C9B C8B 110.4(7) . . ?
C10B C9B H9BA 109.6 . . ?
C8B C9B H9BA 109.6 . . ?
C10B C9B H9BB 109.6 . . ?
C8B C9B H9BB 109.6 . . ?
H9BA C9B H9BB 108.1 . . ?
O2B C10B O1B 124.2(8) . . ?
O2B C10B C9B 123.7(8) . . ?
O1B C10B C9B 112.1(8) . . ?
O1B C11B C12B 111.8(6) . . ?
O1B C11B H11C 109.2 . . ?
C12B C11B H11C 109.2 . . ?
O1B C11B H11D 109.2 . . ?
C12B C11B H11D 109.2 . . ?
H11C C11B H11D 107.9 . . ?
C21B C12B C13B 119.1(7) . . ?
C21B C12B C11B 119.2(7) . . ?
C13B C12B C11B 121.7(7) . . ?
C14B C13B C12B 120.2(7) . . ?
C14B C13B H13B 119.9 . . ?
C12B C13B H13B 119.9 . . ?
C15B C14B C13B 119.3(7) . . ?
C15B C14B H14B 120.3 . . ?
C13B C14B H14B 120.3 . . ?
C14B C15B C22B 122.0(7) . . ?
C14B C15B Br2B 118.9(6) . . ?
C22B C15B Br2B 119.1(6) . . ?
C1B C16B C17B 119.9(10) . . ?
C1B C16B H16B 120.1 . . ?
C17B C16B H16B 120.1 . . ?
C16B C17B C4B 122.2(9) . . ?
C16B C17B H17B 118.9 . . ?
C4B C17B H17B 118.9 . . ?
N1B C18B C19B 111.1(7) . . ?
N1B C18B H18C 109.4 . . ?
C19B C18B H18C 109.4 . . ?
N1B C18B H18D 109.4 . . ?
C19B C18B H18D 109.4 . . ?
H18C C18B H18D 108.0 . . ?
C18B C19B C5B 110.0(8) . . ?
C18B C19B H19C 109.7 . . ?
C5B C19B H19C 109.7 . . ?
C18B C19B H19D 109.7 . . ?
C5B C19B H19D 109.7 . . ?
H19C C19B H19D 108.2 . . ?
C8B C20B H20D 109.5 . . ?
C8B C20B H20E 109.5 . . ?
H20D C20B H20E 109.5 . . ?
C8B C20B H20F 109.5 . . ?
H20D C20B H20F 109.5 . . ?
H20E C20B H20F 109.5 . . ?
C12B C21B C22B 121.4(8) . . ?
C12B C21B H21B 119.3 . . ?
C22B C21B H21B 119.3 . . ?
C15B C22B C21B 117.9(8) . . ?
C15B C22B H22B 121.1 . . ?
C21B C22B H22B 121.1 . . ?
C10C O1C C11C 116.4(6) . . ?
C18C N1C C7C 110.6(7) . . ?
C18C N1C C8C 111.5(7) . . ?
C7C N1C C8C 112.6(7) . . ?
C16C C1C C2C 120.5(8) . . ?
C16C C1C Br1C 119.7(8) . . ?
C2C C1C Br1C 119.7(7) . . ?
C3C C2C C1C 119.0(9) . . ?
C3C C2C H2CA 120.5 . . ?
C1C C2C H2CA 120.5 . . ?
C4C C3C C2C 121.4(9) . . ?
C4C C3C H3CA 119.3 . . ?
C2C C3C H3CA 119.3 . . ?
C3C C4C C17C 118.5(8) . . ?
C3C C4C C5C 120.1(8) . . ?
C17C C4C C5C 121.4(7) . . ?
C6C C5C C4C 114.1(7) . . ?
C6C C5C C19C 108.1(7) . . ?
C4C C5C C19C 113.6(7) . . ?
C6C C5C H5CA 106.8 . . ?
C4C C5C H5CA 106.8 . . ?
C19C C5C H5CA 106.8 . . ?
C5C C6C C7C 110.8(7) . . ?
C5C C6C H6CA 109.5 . . ?
C7C C6C H6CA 109.5 . . ?
C5C C6C H6CB 109.5 . . ?
C7C C6C H6CB 109.5 . . ?
H6CA C6C H6CB 108.1 . . ?
N1C C7C C6C 109.7(7) . . ?
N1C C7C H7CA 109.7 . . ?
C6C C7C H7CA 109.7 . . ?
N1C C7C H7CB 109.7 . . ?
C6C C7C H7CB 109.7 . . ?
H7CA C7C H7CB 108.2 . . ?
C9C C8C N1C 111.4(7) . . ?
C9C C8C C20C 110.6(8) . . ?
N1C C8C C20C 114.4(7) . . ?
C9C C8C H8CA 106.7 . . ?
N1C C8C H8CA 106.7 . . ?
C20C C8C H8CA 106.7 . . ?
C8C C9C C10C 110.4(7) . . ?
C8C C9C H9CA 109.6 . . ?
C10C C9C H9CA 109.6 . . ?
C8C C9C H9CB 109.6 . . ?
C10C C9C H9CB 109.6 . . ?
H9CA C9C H9CB 108.1 . . ?
O2C C10C O1C 123.6(7) . . ?
O2C C10C C9C 123.7(8) . . ?
O1C C10C C9C 112.7(7) . . ?
O1C C11C C12C 111.2(6) . . ?
O1C C11C H11E 109.4 . . ?
C12C C11C H11E 109.4 . . ?
O1C C11C H11F 109.4 . . ?
C12C C11C H11F 109.4 . . ?
H11E C11C H11F 108.0 . . ?
C21C C12C C13C 119.0(7) . . ?
C21C C12C C11C 119.6(7) . . ?
C13C C12C C11C 121.4(7) . . ?
C14C C13C C12C 120.6(7) . . ?
C14C C13C H13C 119.7 . . ?
C12C C13C H13C 119.7 . . ?
C15C C14C C13C 119.8(7) . . ?
C15C C14C H14C 120.1 . . ?
C13C C14C H14C 120.1 . . ?
C14C C15C C22C 121.2(7) . . ?
C14C C15C Br2C 119.6(6) . . ?
C22C C15C Br2C 119.2(6) . . ?
C1C C16C C17C 119.9(9) . . ?
C1C C16C H16C 120.0 . . ?
C17C C16C H16C 120.0 . . ?
C16C C17C C4C 120.6(9) . . ?
C16C C17C H17C 119.7 . . ?
C4C C17C H17C 119.7 . . ?
N1C C18C C19C 110.5(7) . . ?
N1C C18C H18E 109.6 . . ?
C19C C18C H18E 109.6 . . ?
N1C C18C H18F 109.6 . . ?
C19C C18C H18F 109.6 . . ?
H18E C18C H18F 108.1 . . ?
C18C C19C C5C 110.2(7) . . ?
C18C C19C H19E 109.6 . . ?
C5C C19C H19E 109.6 . . ?
C18C C19C H19F 109.6 . . ?
C5C C19C H19F 109.6 . . ?
H19E C19C H19F 108.1 . . ?
C8C C20C H20G 109.5 . . ?
C8C C20C H20H 109.5 . . ?
H20G C20C H20H 109.5 . . ?
C8C C20C H20I 109.5 . . ?
H20G C20C H20I 109.5 . . ?
H20H C20C H20I 109.5 . . ?
C12C C21C C22C 120.4(7) . . ?
C12C C21C H21C 119.8 . . ?
C22C C21C H21C 119.8 . . ?
C15C C22C C21C 119.0(7) . . ?
C15C C22C H22C 120.5 . . ?
C21C C22C H22C 120.5 . . ?

loop_
_geom_bond_atom_site_label_1
_geom_bond_atom_site_label_2
_geom_bond_distance
_geom_bond_site_symmetry_2
_geom_bond_publ_flag
Br1A C1A 1.889(9) . ?
Br2A C15A 1.914(7) . ?
O1A C10A 1.358(9) . ?
O1A C11A 1.452(10) . ?
O2A C10A 1.204(10) . ?
N1A C7A 1.442(11) . ?
N1A C18A 1.465(11) . ?
N1A C8A 1.481(11) . ?
C1A C16A 1.359(13) . ?
C1A C2A 1.389(13) . ?
C2A C3A 1.376(13) . ?
C2A H2AA 0.9500 . ?
C3A C4A 1.387(12) . ?
C3A H3AA 0.9500 . ?
C4A C17A 1.385(13) . ?
C4A C5A 1.524(12) . ?
C5A C19A 1.515(13) . ?
C5A C6A 1.529(13) . ?
C5A H5AA 1.0000 . ?
C6A C7A 1.550(13) . ?
C6A H6AA 0.9900 . ?
C6A H6AB 0.9900 . ?
C7A H7AA 0.9900 . ?
C7A H7AB 0.9900 . ?
C8A C9A 1.526(13) . ?
C8A C20A 1.534(13) . ?
C8A H8AA 1.0000 . ?
C9A C10A 1.507(11) . ?
C9A H9AA 0.9900 . ?
C9A H9AB 0.9900 . ?
C11A C12A 1.519(11) . ?
C11A H11A 0.9900 . ?
C11A H11B 0.9900 . ?
C12A C21A 1.372(11) . ?
C12A C13A 1.395(11) . ?
C13A C14A 1.392(11) . ?
C13A H13A 0.9500 . ?
C14A C15A 1.374(11) . ?
C14A H14A 0.9500 . ?
C15A C22A 1.384(12) . ?
C16A C17A 1.405(14) . ?
C16A H16A 0.9500 . ?
C17A H17A 0.9500 . ?
C18A C19A 1.551(14) . ?
C18A H18A 0.9900 . ?
C18A H18B 0.9900 . ?
C19A H19A 0.9900 . ?
C19A H19B 0.9900 . ?
C20A H20A 0.9800 . ?
C20A H20B 0.9800 . ?
C20A H20C 0.9800 . ?
C21A C22A 1.399(11) . ?
C21A H21A 0.9500 . ?
C22A H22A 0.9500 . ?
Br1B C1B 1.899(10) . ?
Br2B C15B 1.902(8) . ?
O1B C10B 1.331(10) . ?
O1B C11B 1.449(10) . ?
O2B C10B 1.220(10) . ?
N1B C7B 1.464(10) . ?
N1B C18B 1.466(12) . ?
N1B C8B 1.493(11) . ?
C1B C16B 1.364(15) . ?
C1B C2B 1.389(16) . ?
C2B C3B 1.396(15) . ?
C2B H2BA 0.9500 . ?
C3B C4B 1.397(12) . ?
C3B H3BA 0.9500 . ?
C4B C17B 1.389(14) . ?
C4B C5B 1.523(13) . ?
C5B C6B 1.505(12) . ?
C5B C19B 1.542(12) . ?
C5B H5BA 1.0000 . ?
C6B C7B 1.519(13) . ?
C6B H6BA 0.9900 . ?
C6B H6BB 0.9900 . ?
C7B H7BA 0.9900 . ?
C7B H7BB 0.9900 . ?
C8B C20B 1.540(12) . ?
C8B C9B 1.542(13) . ?
C8B H8BA 1.0000 . ?
C9B C10B 1.501(12) . ?
C9B H9BA 0.9900 . ?
C9B H9BB 0.9900 . ?
C11B C12B 1.516(11) . ?
C11B H11C 0.9900 . ?
C11B H11D 0.9900 . ?
C12B C21B 1.387(11) . ?
C12B C13B 1.400(11) . ?
C13B C14B 1.388(11) . ?
C13B H13B 0.9500 . ?
C14B C15B 1.384(11) . ?
C14B H14B 0.9500 . ?
C15B C22B 1.384(12) . ?
C16B C17B 1.387(14) . ?
C16B H16B 0.9500 . ?
C17B H17B 0.9500 . ?
C18B C19B 1.511(13) . ?
C18B H18C 0.9900 . ?
C18B H18D 0.9900 . ?
C19B H19C 0.9900 . ?
C19B H19D 0.9900 . ?
C20B H20D 0.9800 . ?
C20B H20E 0.9800 . ?
C20B H20F 0.9800 . ?
C21B C22B 1.400(12) . ?
C21B H21B 0.9500 . ?
C22B H22B 0.9500 . ?
Br1C C1C 1.889(9) . ?
Br2C C15C 1.904(7) . ?
O1C C10C 1.362(10) . ?
O1C C11C 1.456(9) . ?
O2C C10C 1.194(10) . ?
N1C C18C 1.444(10) . ?
N1C C7C 1.465(10) . ?
N1C C8C 1.484(10) . ?
C1C C16C 1.373(14) . ?
C1C C2C 1.386(15) . ?
C2C C3C 1.385(13) . ?
C2C H2CA 0.9500 . ?
C3C C4C 1.382(11) . ?
C3C H3CA 0.9500 . ?
C4C C17C 1.390(13) . ?
C4C C5C 1.523(11) . ?
C5C C6C 1.519(12) . ?
C5C C19C 1.535(11) . ?
C5C H5CA 1.0000 . ?
C6C C7C 1.539(12) . ?
C6C H6CA 0.9900 . ?
C6C H6CB 0.9900 . ?
C7C H7CA 0.9900 . ?
C7C H7CB 0.9900 . ?
C8C C9C 1.483(14) . ?
C8C C20C 1.547(11) . ?
C8C H8CA 1.0000 . ?
C9C C10C 1.507(11) . ?
C9C H9CA 0.9900 . ?
C9C H9CB 0.9900 . ?
C11C C12C 1.513(10) . ?
C11C H11E 0.9900 . ?
C11C H11F 0.9900 . ?
C12C C21C 1.391(11) . ?
C12C C13C 1.404(10) . ?
C13C C14C 1.382(11) . ?
C13C H13C 0.9500 . ?
C14C C15C 1.377(12) . ?
C14C H14C 0.9500 . ?
C15C C22C 1.386(12) . ?
C16C C17C 1.382(13) . ?
C16C H16C 0.9500 . ?
C17C H17C 0.9500 . ?
C18C C19C 1.535(12) . ?
C18C H18E 0.9900 . ?
C18C H18F 0.9900 . ?
C19C H19E 0.9900 . ?
C19C H19F 0.9900 . ?
C20C H20G 0.9800 . ?
C20C H20H 0.9800 . ?
C20C H20I 0.9800 . ?
C21C C22C 1.406(11) . ?
C21C H21C 0.9500 . ?
C22C H22C 0.9500 . ?

loop_
_publcif_info_cif.paper_type
?
